data_2228808
loop_
_publ_author_name
'Loh, Wan-Sin'
'Fun, Hoong-Kun'
'Reddy, B. Palakshi'
'Vijayakumar, V.'
'Sarveswari, S.'

_publ_section_title
;
 4a-Hydroxy-9-(2-methoxyphenyl)-4,4a,5,6,7,8,9,9a-octahydro-3<i>H</i>-xanthene-1,8(2<i>H</i>)-dione
;
_journal_coeditor_code LH5179
_journal_issue 1
_journal_name_full 'Acta Crystallographica Section E'
_journal_page_first o35
_journal_page_last o36
_journal_paper_doi 10.1107/S1600536810050191
_journal_volume 67
_journal_year 2011
_chemical_formula_iupac 'C20 H22 O5'
_chemical_formula_moiety 'C20 H22 O5'
_chemical_formula_sum 'C20 H22 O5'
_chemical_formula_weight 342.38
_chemical_name_systematic
;
4a-Hydroxy-9-(2-methoxyphenyl)-4,4a,5,6,7,8,9,9a-octahydro-3<i>H</i>-
xanthene-1,8(2<i>H</i>)-dione
;
_space_group_IT_number 2
_symmetry_cell_setting triclinic
_symmetry_space_group_name_Hall '-P 1'
_symmetry_space_group_name_H-M 'P -1'
_atom_sites_solution_hydrogens geom
_atom_sites_solution_primary direct
_atom_sites_solution_secondary difmap
_audit_creation_method SHELXL-97
_cell_angle_alpha 91.2850(10)
_cell_angle_beta 101.2510(10)
_cell_angle_gamma 101.1290(10)
_cell_formula_units_Z 2
_cell_length_a 7.10600(10)
_cell_length_b 7.88970(10)
_cell_length_c 15.1001(2)
_cell_measurement_reflns_used 9956
_cell_measurement_temperature 100.00(10)
_cell_measurement_theta_max 37.19
_cell_measurement_theta_min 2.64
_cell_volume 813.102(19)
_computing_cell_refinement 'SAINT (Bruker, 2009)'
_computing_data_collection 'APEX2 (Bruker, 2009)'
_computing_data_reduction 'SAINT (Bruker, 2009)'
_computing_molecular_graphics 'SHELXTL (Sheldrick, 2008)'
_computing_publication_material
;
SHELXTL (Sheldrick, 2008) and PLATON (Spek, 2009)
;
_computing_structure_refinement 'SHELXTL (Sheldrick, 2008)'
_computing_structure_solution 'SHELXTL (Sheldrick, 2008)'
_diffrn_ambient_temperature 100.00(10)
_diffrn_measured_fraction_theta_full 0.997
_diffrn_measured_fraction_theta_max 0.997
_diffrn_measurement_device_type
;
Bruker SMART APEXII CCD area-detector
;
_diffrn_measurement_method '\f and \w'
_diffrn_radiation_monochromator graphite
_diffrn_radiation_source 'fine-focus sealed tube'
_diffrn_radiation_type MoK\a
_diffrn_radiation_wavelength 0.71073
_diffrn_reflns_av_R_equivalents 0.0246
_diffrn_reflns_av_sigmaI/netI 0.0218
_diffrn_reflns_limit_h_max 9
_diffrn_reflns_limit_h_min -9
_diffrn_reflns_limit_k_max 11
_diffrn_reflns_limit_k_min -11
_diffrn_reflns_limit_l_max 21
_diffrn_reflns_limit_l_min -21
_diffrn_reflns_number 21213
_diffrn_reflns_theta_full 30.00
_diffrn_reflns_theta_max 30.00
_diffrn_reflns_theta_min 2.64
_diffrn_standards_number 0
_exptl_absorpt_coefficient_mu 0.100
_exptl_absorpt_correction_T_max 0.9904
_exptl_absorpt_correction_T_min 0.9570
_exptl_absorpt_correction_type multi-scan
_exptl_absorpt_process_details '(<i>SADABS</i>; Bruker, 2009)'
_exptl_crystal_colour colourless
_exptl_crystal_density_diffrn 1.398
_exptl_crystal_density_method 'not measured'
_exptl_crystal_description block
_exptl_crystal_F_000 364
_exptl_crystal_size_max 0.44
_exptl_crystal_size_mid 0.23
_exptl_crystal_size_min 0.10
_refine_diff_density_max 0.463
_refine_diff_density_min -0.253
_refine_ls_extinction_method none
_refine_ls_goodness_of_fit_ref 1.046
_refine_ls_hydrogen_treatment mixed
_refine_ls_matrix_type full
_refine_ls_number_parameters 231
_refine_ls_number_reflns 4715
_refine_ls_number_restraints 0
_refine_ls_restrained_S_all 1.046
_refine_ls_R_factor_all 0.0436
_refine_ls_R_factor_gt 0.0378
_refine_ls_shift/su_max_lt 0.001
_refine_ls_shift/su_mean 0.000
_refine_ls_structure_factor_coef Fsqd
_refine_ls_weighting_details 'calc w=1/[\s^2^(Fo^2^)+(0.0570P)^2^+0.3385P] where P=(Fo^2^+2Fc^2^)/3'
_refine_ls_weighting_scheme calc
_refine_ls_wR_factor_gt 0.1016
_refine_ls_wR_factor_ref 0.1095
_reflns_number_gt 4132
_reflns_number_total 4715
_reflns_threshold_expression I>2\s(I)
_cod_data_source_file lh5179.cif
_cod_data_source_block I
_cod_database_code 2228808
_cod_database_fobs_code 2228808

loop_
_symmetry_equiv_pos_as_xyz
'x, y, z'
'-x, -y, -z'

loop_
_atom_site_type_symbol
_atom_site_label
_atom_site_fract_x
_atom_site_fract_y
_atom_site_fract_z
_atom_site_U_iso_or_equiv
_atom_site_adp_type
_atom_site_calc_flag
_atom_site_refinement_flags
_atom_site_occupancy
_atom_site_disorder_assembly
_atom_site_disorder_group
O O1 0.99328(11) 0.05712(9) 0.14023(5) 0.01184(15) Uani d . 1 . .
O O2 0.70333(12) 0.35590(10) 0.19525(6) 0.01849(17) Uani d . 1 . .
O O3 0.34225(11) -0.15228(10) 0.17249(5) 0.01475(16) Uani d . 1 . .
O O4 0.74431(12) 0.15152(9) 0.43898(5) 0.01407(16) Uani d . 1 . .
O O5 1.11520(11) -0.03057(9) 0.28104(5) 0.01311(15) Uani d . 1 . .
C C1 1.06767(15) 0.11229(12) 0.23546(6) 0.01072(18) Uani d . 1 . .
C C2 1.24660(15) 0.25412(13) 0.23649(7) 0.01350(19) Uani d . 1 . .
H H2A 1.3340 0.2104 0.2039 0.016 Uiso calc R 1 . .
H H2B 1.3158 0.2835 0.2986 0.016 Uiso calc R 1 . .
C C3 1.19583(16) 0.41749(13) 0.19413(7) 0.0163(2) Uani d . 1 . .
H H3A 1.1438 0.3927 0.1298 0.020 Uiso calc R 1 . .
H H3B 1.3137 0.5066 0.2015 0.020 Uiso calc R 1 . .
C C4 1.04414(17) 0.48393(13) 0.23831(8) 0.0172(2) Uani d . 1 . .
H H4A 1.1005 0.5208 0.3012 0.021 Uiso calc R 1 . .
H H4B 1.0064 0.5825 0.2075 0.021 Uiso calc R 1 . .
C C5 0.86650(16) 0.34065(13) 0.23232(7) 0.01310(19) Uani d . 1 . .
C C6 0.90683(15) 0.17311(12) 0.27485(6) 0.01074(18) Uani d . 1 . .
H H6A 0.9570 0.2001 0.3398 0.013 Uiso calc R 1 . .
C C7 0.71877(15) 0.03250(12) 0.26338(6) 0.01037(18) Uani d . 1 . .
H H7A 0.6112 0.0933 0.2644 0.012 Uiso calc R 1 . .
C C8 0.67731(15) -0.05984(12) 0.17062(6) 0.01066(18) Uani d . 1 . .
C C9 0.47820(15) -0.15295(12) 0.13264(6) 0.01103(18) Uani d . 1 . .
C C10 0.43704(15) -0.24679(13) 0.04013(7) 0.01356(19) Uani d . 1 . .
H H10A 0.3871 -0.1725 -0.0052 0.016 Uiso calc R 1 . .
H H10B 0.3363 -0.3499 0.0383 0.016 Uiso calc R 1 . .
C C11 0.61838(16) -0.29864(13) 0.01678(7) 0.01432(19) Uani d . 1 . .
H H11A 0.6579 -0.3863 0.0563 0.017 Uiso calc R 1 . .
H H11B 0.5882 -0.3473 -0.0451 0.017 Uiso calc R 1 . .
C C12 0.78507(16) -0.14125(13) 0.02780(7) 0.01329(19) Uani d . 1 . .
H H12A 0.9051 -0.1781 0.0224 0.016 Uiso calc R 1 . .
H H12B 0.7561 -0.0643 -0.0200 0.016 Uiso calc R 1 . .
C C13 0.81329(15) -0.04614(12) 0.11791(6) 0.01064(18) Uani d . 1 . .
C C14 0.71718(14) -0.09100(12) 0.33983(6) 0.01062(18) Uani d . 1 . .
C C15 0.72872(15) -0.02412(12) 0.42848(7) 0.01140(18) Uani d . 1 . .
C C16 0.72200(16) -0.13289(13) 0.49996(7) 0.01399(19) Uani d . 1 . .
H H16A 0.7337 -0.0869 0.5585 0.017 Uiso calc R 1 . .
C C17 0.69757(16) -0.31127(13) 0.48290(7) 0.0150(2) Uani d . 1 . .
H H17A 0.6903 -0.3844 0.5301 0.018 Uiso calc R 1 . .
C C18 0.68398(16) -0.38035(13) 0.39597(7) 0.0146(2) Uani d . 1 . .
H H18A 0.6674 -0.4992 0.3847 0.018 Uiso calc R 1 . .
C C19 0.69553(15) -0.26938(13) 0.32551(7) 0.01285(19) Uani d . 1 . .
H H19A 0.6886 -0.3158 0.2675 0.015 Uiso calc R 1 . .
C C20 0.79471(17) 0.22709(13) 0.52994(7) 0.0154(2) Uani d . 1 . .
H H20A 0.8251 0.3509 0.5289 0.023 Uiso calc R 1 . .
H H20B 0.9066 0.1875 0.5625 0.023 Uiso calc R 1 . .
H H20C 0.6861 0.1934 0.5593 0.023 Uiso calc R 1 . .
H H1O5 1.201(3) -0.067(2) 0.2552(12) 0.027(4) Uiso d . 1 . .

loop_
_atom_site_aniso_label
_atom_site_aniso_U_11
_atom_site_aniso_U_22
_atom_site_aniso_U_33
_atom_site_aniso_U_12
_atom_site_aniso_U_13
_atom_site_aniso_U_23
O1 0.0112(3) 0.0143(3) 0.0096(3) -0.0001(3) 0.0038(3) -0.0002(2)
O2 0.0168(4) 0.0169(4) 0.0226(4) 0.0053(3) 0.0039(3) 0.0048(3)
O3 0.0130(4) 0.0158(3) 0.0160(3) 0.0021(3) 0.0054(3) -0.0011(3)
O4 0.0207(4) 0.0119(3) 0.0100(3) 0.0039(3) 0.0036(3) -0.0005(2)
O5 0.0144(4) 0.0141(3) 0.0132(3) 0.0058(3) 0.0053(3) 0.0034(3)
C1 0.0112(4) 0.0117(4) 0.0091(4) 0.0014(3) 0.0027(3) 0.0007(3)
C2 0.0111(4) 0.0148(4) 0.0141(4) -0.0001(4) 0.0041(3) 0.0004(3)
C3 0.0160(5) 0.0134(4) 0.0194(5) -0.0004(4) 0.0065(4) 0.0020(3)
C4 0.0175(5) 0.0116(4) 0.0229(5) 0.0006(4) 0.0076(4) 0.0002(4)
C5 0.0158(5) 0.0115(4) 0.0129(4) 0.0022(4) 0.0058(4) 0.0000(3)
C6 0.0114(4) 0.0110(4) 0.0098(4) 0.0015(3) 0.0030(3) 0.0000(3)
C7 0.0110(4) 0.0109(4) 0.0093(4) 0.0018(3) 0.0026(3) 0.0003(3)
C8 0.0119(4) 0.0099(4) 0.0099(4) 0.0019(3) 0.0021(3) 0.0003(3)
C9 0.0125(4) 0.0097(4) 0.0112(4) 0.0026(3) 0.0029(3) 0.0014(3)
C10 0.0132(5) 0.0143(4) 0.0122(4) 0.0009(4) 0.0025(4) -0.0024(3)
C11 0.0161(5) 0.0126(4) 0.0140(4) 0.0012(4) 0.0044(4) -0.0025(3)
C12 0.0156(5) 0.0137(4) 0.0108(4) 0.0014(4) 0.0052(4) -0.0016(3)
C13 0.0119(4) 0.0098(4) 0.0099(4) 0.0016(3) 0.0021(3) 0.0010(3)
C14 0.0098(4) 0.0121(4) 0.0100(4) 0.0017(3) 0.0027(3) 0.0014(3)
C15 0.0106(4) 0.0121(4) 0.0118(4) 0.0021(3) 0.0032(3) 0.0004(3)
C16 0.0155(5) 0.0157(4) 0.0109(4) 0.0028(4) 0.0035(4) 0.0014(3)
C17 0.0162(5) 0.0153(4) 0.0139(4) 0.0025(4) 0.0039(4) 0.0046(3)
C18 0.0159(5) 0.0119(4) 0.0155(4) 0.0020(4) 0.0026(4) 0.0017(3)
C19 0.0130(5) 0.0130(4) 0.0122(4) 0.0022(4) 0.0022(3) -0.0003(3)
C20 0.0189(5) 0.0158(4) 0.0112(4) 0.0043(4) 0.0020(4) -0.0025(3)

loop_
_atom_type_symbol
_atom_type_description
_atom_type_scat_dispersion_real
_atom_type_scat_dispersion_imag
_atom_type_scat_source
C C 0.0033 0.0016 'International Tables Vol C Tables 4.2.6.8 and 6.1.1.4'
H H 0.0000 0.0000 'International Tables Vol C Tables 4.2.6.8 and 6.1.1.4'
O O 0.0106 0.0060 'International Tables Vol C Tables 4.2.6.8 and 6.1.1.4'

loop_
_geom_angle_atom_site_label_1
_geom_angle_atom_site_label_2
_geom_angle_atom_site_label_3
_geom_angle_site_symmetry_1
_geom_angle_site_symmetry_3
_geom_angle
_geom_angle_publ_flag
C13 O1 C1 . . 117.22(7) ?
C15 O4 C20 . . 116.87(8) ?
C1 O5 H1O5 . . 106.7(11) ?
O5 C1 O1 . . 107.99(7) ?
O5 C1 C2 . . 112.32(8) ?
O1 C1 C2 . . 104.81(7) ?
O5 C1 C6 . . 108.38(8) ?
O1 C1 C6 . . 109.47(8) ?
C2 C1 C6 . . 113.68(8) ?
C1 C2 C3 . . 113.12(9) ?
C1 C2 H2A . . 109.0 ?
C3 C2 H2A . . 109.0 ?
C1 C2 H2B . . 109.0 ?
C3 C2 H2B . . 109.0 ?
H2A C2 H2B . . 107.8 ?
C2 C3 C4 . . 111.06(9) ?
C2 C3 H3A . . 109.4 ?
C4 C3 H3A . . 109.4 ?
C2 C3 H3B . . 109.4 ?
C4 C3 H3B . . 109.4 ?
H3A C3 H3B . . 108.0 ?
C5 C4 C3 . . 109.20(8) ?
C5 C4 H4A . . 109.8 ?
C3 C4 H4A . . 109.8 ?
C5 C4 H4B . . 109.8 ?
C3 C4 H4B . . 109.8 ?
H4A C4 H4B . . 108.3 ?
O2 C5 C4 . . 122.38(9) ?
O2 C5 C6 . . 122.26(9) ?
C4 C5 C6 . . 115.35(9) ?
C5 C6 C1 . . 109.28(8) ?
C5 C6 C7 . . 111.86(8) ?
C1 C6 C7 . . 112.48(8) ?
C5 C6 H6A . . 107.7 ?
C1 C6 H6A . . 107.7 ?
C7 C6 H6A . . 107.7 ?
C8 C7 C14 . . 113.17(8) ?
C8 C7 C6 . . 109.55(8) ?
C14 C7 C6 . . 114.28(8) ?
C8 C7 H7A . . 106.4 ?
C14 C7 H7A . . 106.4 ?
C6 C7 H7A . . 106.4 ?
C13 C8 C9 . . 118.53(9) ?
C13 C8 C7 . . 122.45(9) ?
C9 C8 C7 . . 118.73(8) ?
O3 C9 C8 . . 121.80(9) ?
O3 C9 C10 . . 119.41(9) ?
C8 C9 C10 . . 118.74(9) ?
C9 C10 C11 . . 112.70(8) ?
C9 C10 H10A . . 109.1 ?
C11 C10 H10A . . 109.1 ?
C9 C10 H10B . . 109.1 ?
C11 C10 H10B . . 109.1 ?
H10A C10 H10B . . 107.8 ?
C12 C11 C10 . . 110.02(8) ?
C12 C11 H11A . . 109.7 ?
C10 C11 H11A . . 109.7 ?
C12 C11 H11B . . 109.7 ?
C10 C11 H11B . . 109.7 ?
H11A C11 H11B . . 108.2 ?
C13 C12 C11 . . 110.92(8) ?
C13 C12 H12A . . 109.5 ?
C11 C12 H12A . . 109.5 ?
C13 C12 H12B . . 109.5 ?
C11 C12 H12B . . 109.5 ?
H12A C12 H12B . . 108.0 ?
O1 C13 C8 . . 123.96(9) ?
O1 C13 C12 . . 111.00(8) ?
C8 C13 C12 . . 125.03(9) ?
C19 C14 C15 . . 117.89(9) ?
C19 C14 C7 . . 122.94(8) ?
C15 C14 C7 . . 119.10(8) ?
O4 C15 C16 . . 123.04(9) ?
O4 C15 C14 . . 115.90(8) ?
C16 C15 C14 . . 121.05(9) ?
C17 C16 C15 . . 119.48(9) ?
C17 C16 H16A . . 120.3 ?
C15 C16 H16A . . 120.3 ?
C18 C17 C16 . . 120.50(9) ?
C18 C17 H17A . . 119.8 ?
C16 C17 H17A . . 119.8 ?
C17 C18 C19 . . 119.31(9) ?
C17 C18 H18A . . 120.3 ?
C19 C18 H18A . . 120.3 ?
C14 C19 C18 . . 121.74(9) ?
C14 C19 H19A . . 119.1 ?
C18 C19 H19A . . 119.1 ?
O4 C20 H20A . . 109.5 ?
O4 C20 H20B . . 109.5 ?
H20A C20 H20B . . 109.5 ?
O4 C20 H20C . . 109.5 ?
H20A C20 H20C . . 109.5 ?
H20B C20 H20C . . 109.5 ?

loop_
_geom_bond_atom_site_label_1
_geom_bond_atom_site_label_2
_geom_bond_site_symmetry_2
_geom_bond_distance
_geom_bond_publ_flag
O1 C13 . 1.3529(12) ?
O1 C1 . 1.4570(11) ?
O2 C5 . 1.2148(13) ?
O3 C9 . 1.2345(12) ?
O4 C15 . 1.3718(12) ?
O4 C20 . 1.4350(12) ?
O5 C1 . 1.3962(11) ?
O5 H1O5 . 0.874(18) ?
C1 C2 . 1.5203(14) ?
C1 C6 . 1.5345(14) ?
C2 C3 . 1.5255(14) ?
C2 H2A . 0.9700 ?
C2 H2B . 0.9700 ?
C3 C4 . 1.5378(16) ?
C3 H3A . 0.9700 ?
C3 H3B . 0.9700 ?
C4 C5 . 1.5098(15) ?
C4 H4A . 0.9700 ?
C4 H4B . 0.9700 ?
C5 C6 . 1.5344(13) ?
C6 C7 . 1.5412(14) ?
C6 H6A . 0.9800 ?
C7 C8 . 1.5133(13) ?
C7 C14 . 1.5276(13) ?
C7 H7A . 0.9800 ?
C8 C13 . 1.3574(14) ?
C8 C9 . 1.4607(14) ?
C9 C10 . 1.5151(13) ?
C10 C11 . 1.5253(15) ?
C10 H10A . 0.9700 ?
C10 H10B . 0.9700 ?
C11 C12 . 1.5227(14) ?
C11 H11A . 0.9700 ?
C11 H11B . 0.9700 ?
C12 C13 . 1.4982(13) ?
C12 H12A . 0.9700 ?
C12 H12B . 0.9700 ?
C14 C19 . 1.3931(13) ?
C14 C15 . 1.4091(13) ?
C15 C16 . 1.3964(13) ?
C16 C17 . 1.3961(14) ?
C16 H16A . 0.9300 ?
C17 C18 . 1.3884(14) ?
C17 H17A . 0.9300 ?
C18 C19 . 1.3976(14) ?
C18 H18A . 0.9300 ?
C19 H19A . 0.9300 ?
C20 H20A . 0.9600 ?
C20 H20B . 0.9600 ?
C20 H20C . 0.9600 ?

loop_
_geom_hbond_atom_site_label_D
_geom_hbond_atom_site_label_H
_geom_hbond_atom_site_label_A
_geom_hbond_site_symmetry_A
_geom_hbond_distance_DH
_geom_hbond_distance_HA
_geom_hbond_distance_DA
_geom_hbond_angle_DHA
_geom_hbond_publ_flag
O5 H1O5 O3 1_655 0.87(2) 1.93(2) 2.7877(11) 166.3(18) yes
C6 H6A O4 . 0.98 2.32 2.9266(12) 120 yes
C16 H16A O5 2_756 0.93 2.53 3.4172(13) 160 yes
C20 H20B Cg1 2_756 0.96 2.67 3.5206(13) 147 yes

loop_
_geom_torsion_atom_site_label_1
_geom_torsion_atom_site_label_2
_geom_torsion_atom_site_label_3
_geom_torsion_atom_site_label_4
_geom_torsion_site_symmetry_1
_geom_torsion_site_symmetry_2
_geom_torsion_site_symmetry_3
_geom_torsion_site_symmetry_4
_geom_torsion
_geom_torsion_publ_flag
C13 O1 C1 O5 . . . . 71.99(10) ?
C13 O1 C1 C2 . . . . -168.09(8) ?
C13 O1 C1 C6 . . . . -45.81(10) ?
O5 C1 C2 C3 . . . . -175.06(8) ?
O1 C1 C2 C3 . . . . 67.95(10) ?
C6 C1 C2 C3 . . . . -51.54(11) ?
C1 C2 C3 C4 . . . . 54.04(11) ?
C2 C3 C4 C5 . . . . -55.21(12) ?
C3 C4 C5 O2 . . . . -122.06(11) ?
C3 C4 C5 C6 . . . . 56.91(11) ?
O2 C5 C6 C1 . . . . 125.76(10) ?
C4 C5 C6 C1 . . . . -53.20(11) ?
O2 C5 C6 C7 . . . . 0.54(13) ?
C4 C5 C6 C7 . . . . -178.43(8) ?
O5 C1 C6 C5 . . . . 174.47(8) ?
O1 C1 C6 C5 . . . . -67.98(10) ?
C2 C1 C6 C5 . . . . 48.83(11) ?
O5 C1 C6 C7 . . . . -60.66(10) ?
O1 C1 C6 C7 . . . . 56.89(10) ?
C2 C1 C6 C7 . . . . 173.70(8) ?
C5 C6 C7 C8 . . . . 82.61(9) ?
C1 C6 C7 C8 . . . . -40.82(10) ?
C5 C6 C7 C14 . . . . -149.21(8) ?
C1 C6 C7 C14 . . . . 87.36(10) ?
C14 C7 C8 C13 . . . . -114.03(10) ?
C6 C7 C8 C13 . . . . 14.77(12) ?
C14 C7 C8 C9 . . . . 72.27(11) ?
C6 C7 C8 C9 . . . . -158.94(8) ?
C13 C8 C9 O3 . . . . -170.97(9) ?
C7 C8 C9 O3 . . . . 2.98(14) ?
C13 C8 C9 C10 . . . . 6.60(13) ?
C7 C8 C9 C10 . . . . -179.45(8) ?
O3 C9 C10 C11 . . . . -156.92(9) ?
C8 C9 C10 C11 . . . . 25.45(12) ?
C9 C10 C11 C12 . . . . -53.49(11) ?
C10 C11 C12 C13 . . . . 50.03(11) ?
C1 O1 C13 C8 . . . . 20.22(13) ?
C1 O1 C13 C12 . . . . -160.09(8) ?
C9 C8 C13 O1 . . . . 169.98(8) ?
C7 C8 C13 O1 . . . . -3.74(15) ?
C9 C8 C13 C12 . . . . -9.66(14) ?
C7 C8 C13 C12 . . . . 176.62(9) ?
C11 C12 C13 O1 . . . . 160.59(8) ?
C11 C12 C13 C8 . . . . -19.73(13) ?
C8 C7 C14 C19 . . . . 4.92(14) ?
C6 C7 C14 C19 . . . . -121.40(10) ?
C8 C7 C14 C15 . . . . -171.98(9) ?
C6 C7 C14 C15 . . . . 61.70(12) ?
C20 O4 C15 C16 . . . . 12.66(14) ?
C20 O4 C15 C14 . . . . -168.10(9) ?
C19 C14 C15 O4 . . . . -178.20(9) ?
C7 C14 C15 O4 . . . . -1.14(14) ?
C19 C14 C15 C16 . . . . 1.06(15) ?
C7 C14 C15 C16 . . . . 178.12(9) ?
O4 C15 C16 C17 . . . . 177.27(10) ?
C14 C15 C16 C17 . . . . -1.94(16) ?
C15 C16 C17 C18 . . . . 1.30(16) ?
C16 C17 C18 C19 . . . . 0.17(16) ?
C15 C14 C19 C18 . . . . 0.46(15) ?
C7 C14 C19 C18 . . . . -176.48(9) ?
C17 C18 C19 C14 . . . . -1.07(16) ?
